data_1001072
loop_
_publ_author_name
'Hervieu, M'
'Raveau, B'

_publ_section_title
;
Les Perovskites (Ca~1-x~ Sr~x~) (Ca~.3333~ Nb~.6667~) O~3~
;
_journal_coden_ASTM JSSCBI
_journal_name_full 'Journal of Solid State Chemistry'
_journal_page_first 209
_journal_page_last 222
_journal_paper_doi 10.1016/0022-4596(79)90073-2
_journal_volume 28
_journal_year 1979
_chemical_formula_structural 'Sr (Ca.3333 Nb.6667) O3'
_chemical_formula_sum 'Ca0.3333 Nb0.6667 O3 Sr'
_chemical_name_systematic
;
STRONTIUM CALCIUM NIOBIUM OXIDE (1/0.3/0.7/3)
;
_space_group_IT_number 81
_symmetry_cell_setting tetragonal
_symmetry_Int_Tables_number 81
_symmetry_space_group_name_Hall 'P -4'
_symmetry_space_group_name_H-M 'P -4'
_cell_angle_alpha 90
_cell_angle_beta 90
_cell_angle_gamma 90
_cell_formula_units_Z 8
_cell_length_a 8.19
_cell_length_b 8.19
_cell_length_c 8.209
_cell_volume 550.6
_exptl_crystal_density_meas 5.14
_refine_ls_R_factor_all 0.08
_cod_original_formula_sum 'Ca.3333 Nb.6667 O3 Sr'
_cod_database_code 1001072

loop_
_symmetry_equiv_pos_as_xyz
x,y,z
-x,-y,z
y,-x,-z
-y,x,-z

loop_
_atom_site_label
_atom_site_type_symbol
_atom_site_symmetry_multiplicity
_atom_site_Wyckoff_symbol
_atom_site_fract_x
_atom_site_fract_y
_atom_site_fract_z
_atom_site_occupancy
_atom_site_attached_hydrogens
_atom_site_calc_flag
Sr1 Sr2+ 4 h 0.25 0.25 0.255 1. 0 d
Sr2 Sr2+ 4 h 0.25 0.25 0.739 1. 0 d
Ca1 Ca2+ 1 a 0. 0. 0. 0.6667 0 d
Ca2 Ca2+ 1 c 0.5 0.5 0. 0.6667 0 d
Ca3 Ca2+ 2 g 0. 0.5 0.479 0.6667 0 d
Nb1 Nb5+ 1 a 0. 0. 0. 0.3333 0 d
Nb2 Nb5+ 1 c 0.5 0.5 0. 0.3333 0 d
Nb3 Nb5+ 2 g 0. 0.5 0.479 0.3333 0 d
Nb4 Nb5+ 1 b 0. 0. 0.5 1. 0 d
Nb5 Nb5+ 1 d 0.5 0.5 0.5 1. 0 d
Nb6 Nb5+ 2 g 0. 0.5 -0.022 1. 0 d
O1 O2- 2 e 0. 0. 0.2696 1. 0 d
O2 O2- 2 f 0.5 0.5 0.2694 1. 0 d
O3 O2- 2 g 0. 0.5 0.2304 1. 0 d
O4 O2- 2 g 0. 0.5 0.7696 1. 0 d
O5 O2- 4 h 0.248 0.584 0.5 1. 0 d
O6 O2- 4 h 0.23 -0.084 0.5 1. 0 d
O7 O2- 4 h 0.248 -0.084 0. 1. 0 d
O8 O2- 4 h 0.23 0.584 0. 1. 0 d

loop_
_atom_type_symbol
_atom_type_oxidation_number
Sr2+ 2.000
Ca2+ 2.000
Nb5+ 5.000
O2- -2.000
